data_2239115
loop_
_publ_author_name
'Wang, Lei'
'Shen, Yu-Xiang'
'Dong, Jian-Tong'
'Zhang, Man'
'Fang, Qi'

_publ_section_title
;
 1-Ethyl-5-iodoindoline-2,3-dione
;
_journal_coeditor_code VM2202
_journal_issue 1
_journal_name_full 'Acta Crystallographica Section E'
_journal_page_first o67
_journal_paper_doi 10.1107/S1600536813033539
_journal_volume 70
_journal_year 2014
_chemical_formula_iupac 'C10 H8 I N O2'
_chemical_formula_moiety 'C10 H8 I N O2'
_chemical_formula_sum 'C10 H8 I N O2'
_chemical_formula_weight 301.07
_chemical_name_systematic
;
1-Ethyl-5-iodoindoline-2,3-dione
;
_space_group_IT_number 2
_symmetry_cell_setting triclinic
_symmetry_space_group_name_Hall '-P 1'
_symmetry_space_group_name_H-M 'P -1'
_atom_sites_solution_hydrogens mixed
_atom_sites_solution_primary direct
_atom_sites_solution_secondary difmap
_audit_creation_method SHELXL-97
_cell_angle_alpha 71.1880(10)
_cell_angle_beta 72.5990(10)
_cell_angle_gamma 84.4340(10)
_cell_formula_units_Z 4
_cell_length_a 9.9658(2)
_cell_length_b 10.1453(2)
_cell_length_c 11.3007(2)
_cell_measurement_reflns_used 7943
_cell_measurement_temperature 295(2)
_cell_measurement_theta_max 28.73
_cell_measurement_theta_min 2.42
_cell_volume 1032.04(4)
_computing_cell_refinement 'SAINT (Bruker, 2005)'
_computing_data_collection 'APEX2 (Bruker, 2005)'
_computing_data_reduction 'SAINT (Bruker, 2005)'
_computing_molecular_graphics 'SHELXTL (Sheldrick, 2008) and Mercury (Macrae <i>et al.</i>, 2006)'
_computing_publication_material 'SHELXL97 (Sheldrick, 2008)'
_computing_structure_refinement 'SHELXL97 (Sheldrick, 2008)'
_computing_structure_solution 'SHELXS97 (Sheldrick, 2008)'
_diffrn_ambient_temperature 295(2)
_diffrn_detector_area_resol_mean 8.3
_diffrn_measured_fraction_theta_full 0.991
_diffrn_measured_fraction_theta_max 0.991
_diffrn_measurement_device_type 'Bruker APEXII CCD'
_diffrn_measurement_method '\f and \w scans'
_diffrn_radiation_monochromator graphite
_diffrn_radiation_source 'fine-focus sealed tube'
_diffrn_radiation_type MoK\a
_diffrn_radiation_wavelength 0.71073
_diffrn_reflns_av_R_equivalents 0.0170
_diffrn_reflns_av_sigmaI/netI 0.0196
_diffrn_reflns_limit_h_max 13
_diffrn_reflns_limit_h_min -13
_diffrn_reflns_limit_k_max 13
_diffrn_reflns_limit_k_min -13
_diffrn_reflns_limit_l_max 13
_diffrn_reflns_limit_l_min -15
_diffrn_reflns_number 13515
_diffrn_reflns_theta_full 28.30
_diffrn_reflns_theta_max 28.30
_diffrn_reflns_theta_min 1.99
_exptl_absorpt_coefficient_mu 3.075
_exptl_absorpt_correction_T_max 0.7464
_exptl_absorpt_correction_T_min 0.4895
_exptl_absorpt_correction_type multi-scan
_exptl_absorpt_process_details '(SADABS; Bruker, 2005)'
_exptl_crystal_colour orange
_exptl_crystal_density_diffrn 1.938
_exptl_crystal_density_method 'not measured'
_exptl_crystal_description plank
_exptl_crystal_F_000 576
_exptl_crystal_size_max 0.27
_exptl_crystal_size_mid 0.21
_exptl_crystal_size_min 0.10
_refine_diff_density_max 0.743
_refine_diff_density_min -0.438
_refine_ls_extinction_method none
_refine_ls_goodness_of_fit_ref 1.008
_refine_ls_hydrogen_treatment mixed
_refine_ls_matrix_type full
_refine_ls_number_parameters 279
_refine_ls_number_reflns 5091
_refine_ls_number_restraints 0
_refine_ls_restrained_S_all 1.008
_refine_ls_R_factor_all 0.0291
_refine_ls_R_factor_gt 0.0232
_refine_ls_shift/su_max 0.001
_refine_ls_shift/su_mean 0.000
_refine_ls_structure_factor_coef Fsqd
_refine_ls_weighting_details 'calc w=1/[\s^2^(Fo^2^)+(0.0323P)^2^+0.5290P] where P=(Fo^2^+2Fc^2^)/3'
_refine_ls_weighting_scheme calc
_refine_ls_wR_factor_gt 0.0608
_refine_ls_wR_factor_ref 0.0656
_reflns_number_gt 4358
_reflns_number_total 5091
_reflns_threshold_expression I>2sigma(I)
_cod_data_source_file vm2202sup1.cif
_cod_data_source_block I
_cod_original_cell_volume 1032.04(3)
_cod_database_code 2239115
_cod_database_fobs_code 2239115

loop_
_symmetry_equiv_pos_as_xyz
'x, y, z'
'-x, -y, -z'

loop_
_atom_site_type_symbol
_atom_site_label
_atom_site_fract_x
_atom_site_fract_y
_atom_site_fract_z
_atom_site_U_iso_or_equiv
_atom_site_adp_type
_atom_site_calc_flag
_atom_site_refinement_flags
_atom_site_occupancy
_atom_site_symmetry_multiplicity
I I1 -0.188160(18) 0.385210(17) 0.659889(17) 0.05692(6) Uani d . 1 1
I I2 1.215992(18) 0.17083(2) 0.320573(19) 0.06423(7) Uani d . 1 1
O O1 0.1685(2) -0.30982(18) 0.98576(18) 0.0606(5) Uani d . 1 1
O O2 -0.12166(19) -0.20187(18) 1.00153(18) 0.0587(4) Uani d . 1 1
O O4 0.5791(2) 0.1463(2) 0.5519(2) 0.0810(7) Uani d . 1 1
O O3 0.41994(19) 0.3947(2) 0.4463(2) 0.0673(5) Uani d . 1 1
N N1 0.22397(19) -0.09288(18) 0.83363(18) 0.0448(4) Uani d . 1 1
C C29 0.6039(3) 0.5967(3) 0.2206(3) 0.0574(6) Uani d . 1 1
H H29A 0.6799 0.6622 0.1950 0.069 Uiso calc R 1 1
H H29B 0.5200 0.6337 0.2693 0.069 Uiso calc R 1 1
C C5 -0.0444(2) 0.2289(2) 0.7122(2) 0.0451(5) Uani d . 1 1
C C6 0.0995(3) 0.2509(2) 0.6564(2) 0.0492(5) Uani d . 1 1
C C7 0.1973(2) 0.1495(2) 0.6900(2) 0.0476(5) Uani d . 1 1
C C8 0.1470(2) 0.0250(2) 0.7828(2) 0.0408(4) Uani d . 1 1
C C9 0.3765(2) -0.1004(3) 0.8019(3) 0.0521(5) Uani d . 1 1
H H9A 0.4165 -0.0557 0.7092 0.063 Uiso calc R 1 1
H H9B 0.4054 -0.1973 0.8216 0.063 Uiso calc R 1 1
C C10 0.4329(3) -0.0314(4) 0.8766(3) 0.0731(8) Uani d . 1 1
H H10A 0.3986 0.0625 0.8625 0.110 Uiso calc R 1 1
H H10B 0.5338 -0.0306 0.8470 0.110 Uiso calc R 1 1
H H10C 0.4023 -0.0820 0.9679 0.110 Uiso calc R 1 1
C C1 0.1354(3) -0.1967(2) 0.9239(2) 0.0453(5) Uani d . 1 1
C C2 -0.0166(2) -0.1390(2) 0.9316(2) 0.0444(5) Uani d . 1 1
C C3 0.0021(2) 0.0023(2) 0.8392(2) 0.0409(4) Uani d . 1 1
C C4 -0.0948(2) 0.1026(2) 0.8047(2) 0.0441(5) Uani d . 1 1
C C25 1.0250(2) 0.2682(2) 0.3052(2) 0.0456(5) Uani d . 1 1
C C24 0.9007(3) 0.2058(2) 0.3914(2) 0.0492(5) Uani d . 1 1
C C23 0.7765(2) 0.2774(2) 0.3829(2) 0.0439(5) Uani d . 1 1
C C28 0.7764(2) 0.4083(2) 0.2908(2) 0.0404(4) Uani d . 1 1
N N2 0.63970(19) 0.4636(2) 0.30430(19) 0.0467(4) Uani d . 1 1
C C30 0.5792(4) 0.5831(4) 0.1017(3) 0.0877(11) Uani d . 1 1
H H30A 0.6629 0.5489 0.0519 0.132 Uiso calc R 1 1
H H30B 0.5553 0.6724 0.0498 0.132 Uiso calc R 1 1
H H30C 0.5034 0.5191 0.1265 0.132 Uiso calc R 1 1
C C22 0.6307(3) 0.2473(3) 0.4615(2) 0.0536(6) Uani d . 1 1
C C21 0.5455(2) 0.3764(3) 0.4059(2) 0.0514(5) Uani d . 1 1
C C27 0.9001(2) 0.4696(2) 0.2032(2) 0.0461(5) Uani d . 1 1
C C26 1.0245(2) 0.3975(2) 0.2122(2) 0.0468(5) Uani d . 1 1
H H4 -0.189(3) 0.089(3) 0.843(2) 0.046(6) Uiso d . 1 1
H H6 0.132(3) 0.339(3) 0.596(3) 0.055(7) Uiso d . 1 1
H H7 0.299(3) 0.166(3) 0.650(3) 0.050(7) Uiso d . 1 1
H H26 1.110(3) 0.439(3) 0.149(3) 0.055(7) Uiso d . 1 1
H H27 0.897(3) 0.557(3) 0.142(3) 0.052(7) Uiso d . 1 1
H H24 0.903(3) 0.124(3) 0.449(3) 0.055(7) Uiso d . 1 1

loop_
_atom_site_aniso_label
_atom_site_aniso_U_11
_atom_site_aniso_U_22
_atom_site_aniso_U_33
_atom_site_aniso_U_12
_atom_site_aniso_U_13
_atom_site_aniso_U_23
I1 0.05293(10) 0.05269(10) 0.06295(11) 0.00741(7) -0.02024(8) -0.01363(8)
I2 0.04713(10) 0.07268(13) 0.07074(12) 0.01030(8) -0.01917(8) -0.02004(9)
O1 0.0694(12) 0.0412(9) 0.0596(10) 0.0013(8) -0.0147(9) -0.0037(8)
O2 0.0541(10) 0.0492(9) 0.0564(10) -0.0162(8) -0.0007(8) -0.0034(8)
O4 0.0520(11) 0.0725(13) 0.0778(14) -0.0168(10) -0.0029(10) 0.0214(11)
O3 0.0382(9) 0.0733(13) 0.0721(12) -0.0045(8) -0.0035(8) -0.0080(10)
N1 0.0424(10) 0.0391(9) 0.0449(10) -0.0014(7) -0.0058(8) -0.0079(8)
C29 0.0451(13) 0.0429(12) 0.0678(16) 0.0045(10) -0.0062(11) -0.0056(11)
C5 0.0458(12) 0.0415(11) 0.0449(11) 0.0021(9) -0.0113(9) -0.0113(9)
C6 0.0475(12) 0.0407(11) 0.0457(12) -0.0062(9) -0.0040(9) -0.0016(9)
C7 0.0402(11) 0.0448(11) 0.0442(11) -0.0079(9) -0.0003(9) -0.0040(9)
C8 0.0409(10) 0.0389(10) 0.0373(10) -0.0038(8) -0.0053(8) -0.0093(8)
C9 0.0407(11) 0.0510(12) 0.0557(13) 0.0068(10) -0.0043(10) -0.0152(11)
C10 0.0457(14) 0.097(2) 0.086(2) 0.0070(14) -0.0178(14) -0.0434(18)
C1 0.0527(13) 0.0380(10) 0.0417(11) -0.0038(9) -0.0080(9) -0.0115(9)
C2 0.0485(12) 0.0391(10) 0.0400(10) -0.0090(9) -0.0041(9) -0.0097(9)
C3 0.0411(11) 0.0373(10) 0.0394(10) -0.0070(8) -0.0045(8) -0.0098(8)
C4 0.0380(11) 0.0454(11) 0.0442(11) -0.0059(9) -0.0036(9) -0.0136(9)
C25 0.0407(11) 0.0471(11) 0.0472(11) 0.0010(9) -0.0094(9) -0.0151(9)
C24 0.0499(13) 0.0404(11) 0.0476(12) -0.0034(9) -0.0104(10) -0.0027(10)
C23 0.0414(11) 0.0421(11) 0.0403(10) -0.0076(8) -0.0052(8) -0.0058(9)
C28 0.0401(11) 0.0375(10) 0.0388(10) -0.0039(8) -0.0059(8) -0.0094(8)
N2 0.0378(9) 0.0440(9) 0.0481(10) -0.0031(7) -0.0045(8) -0.0067(8)
C30 0.087(2) 0.101(3) 0.0606(18) 0.025(2) -0.0243(16) -0.0097(18)
C22 0.0448(12) 0.0535(13) 0.0496(13) -0.0112(10) -0.0068(10) -0.0017(10)
C21 0.0404(12) 0.0558(13) 0.0505(12) -0.0079(10) -0.0050(9) -0.0115(11)
C27 0.0435(12) 0.0392(11) 0.0445(11) -0.0066(9) -0.0032(9) -0.0047(9)
C26 0.0394(11) 0.0457(11) 0.0464(11) -0.0057(9) -0.0011(9) -0.0108(9)

loop_
_atom_type_symbol
_atom_type_description
_atom_type_scat_dispersion_real
_atom_type_scat_dispersion_imag
_atom_type_scat_source
C C 0.0033 0.0016 'International Tables Vol C Tables 4.2.6.8 and 6.1.1.4'
H H 0.0000 0.0000 'International Tables Vol C Tables 4.2.6.8 and 6.1.1.4'
N N 0.0061 0.0033 'International Tables Vol C Tables 4.2.6.8 and 6.1.1.4'
O O 0.0106 0.0060 'International Tables Vol C Tables 4.2.6.8 and 6.1.1.4'
I I -0.4742 1.8119 'International Tables Vol C Tables 4.2.6.8 and 6.1.1.4'

loop_
_geom_angle_atom_site_label_1
_geom_angle_atom_site_label_2
_geom_angle_atom_site_label_3
_geom_angle
C1 N1 C8 110.78(18)
C1 N1 C9 124.24(19)
C8 N1 C9 124.86(18)
N2 C29 C30 112.1(2)
N2 C29 H29A 109.2
C30 C29 H29A 109.2
N2 C29 H29B 109.2
C30 C29 H29B 109.2
H29A C29 H29B 107.9
C4 C5 C6 120.3(2)
C4 C5 I1 118.94(17)
C6 C5 I1 120.75(16)
C7 C6 C5 122.0(2)
C7 C6 H6 118.8(17)
C5 C6 H6 119.2(17)
C8 C7 C6 117.6(2)
C8 C7 H7 121.0(16)
C6 C7 H7 121.5(16)
C7 C8 C3 120.7(2)
C7 C8 N1 128.4(2)
C3 C8 N1 110.93(18)
N1 C9 C10 112.0(2)
N1 C9 H9A 109.2
C10 C9 H9A 109.2
N1 C9 H9B 109.2
C10 C9 H9B 109.2
H9A C9 H9B 107.9
C9 C10 H10A 109.5
C9 C10 H10B 109.5
H10A C10 H10B 109.5
C9 C10 H10C 109.5
H10A C10 H10C 109.5
H10B C10 H10C 109.5
O1 C1 N1 126.9(2)
O1 C1 C2 127.0(2)
N1 C1 C2 106.10(18)
O2 C2 C3 130.5(2)
O2 C2 C1 124.6(2)
C3 C2 C1 104.89(18)
C4 C3 C8 121.64(19)
C4 C3 C2 131.1(2)
C8 C3 C2 107.30(19)
C3 C4 C5 117.8(2)
C3 C4 H4 121.8(16)
C5 C4 H4 120.4(16)
C24 C25 C26 121.0(2)
C24 C25 I2 119.38(17)
C26 C25 I2 119.59(17)
C25 C24 C23 117.7(2)
C25 C24 H24 119.6(18)
C23 C24 H24 122.7(18)
C24 C23 C28 121.3(2)
C24 C23 C22 132.1(2)
C28 C23 C22 106.5(2)
C27 C28 C23 121.1(2)
C27 C28 N2 127.6(2)
C23 C28 N2 111.23(18)
C21 N2 C28 110.83(18)
C21 N2 C29 124.6(2)
C28 N2 C29 124.59(18)
C29 C30 H30A 109.5
C29 C30 H30B 109.5
H30A C30 H30B 109.5
C29 C30 H30C 109.5
H30A C30 H30C 109.5
H30B C30 H30C 109.5
O4 C22 C23 130.6(3)
O4 C22 C21 124.0(2)
C23 C22 C21 105.38(19)
O3 C21 N2 127.6(2)
O3 C21 C22 126.4(2)
N2 C21 C22 105.98(19)
C28 C27 C26 117.4(2)
C28 C27 H27 119.1(17)
C26 C27 H27 123.5(17)
C27 C26 C25 121.5(2)
C27 C26 H26 116.9(17)
C25 C26 H26 121.6(17)

loop_
_geom_bond_atom_site_label_1
_geom_bond_atom_site_label_2
_geom_bond_distance
I1 C5 2.092(2)
I2 C25 2.086(2)
O1 C1 1.209(3)
O2 C2 1.198(3)
O4 C22 1.213(3)
O3 C21 1.215(3)
N1 C1 1.371(3)
N1 C8 1.411(3)
N1 C9 1.454(3)
C29 N2 1.459(3)
C29 C30 1.486(5)
C29 H29A 0.9700
C29 H29B 0.9700
C5 C4 1.391(3)
C5 C6 1.391(3)
C6 C7 1.388(3)
C6 H6 0.95(3)
C7 C8 1.378(3)
C7 H7 0.99(3)
C8 C3 1.401(3)
C9 C10 1.503(4)
C9 H9A 0.9700
C9 H9B 0.9700
C10 H10A 0.9600
C10 H10B 0.9600
C10 H10C 0.9600
C1 C2 1.558(3)
C2 C3 1.467(3)
C3 C4 1.378(3)
C4 H4 0.91(3)
C25 C24 1.384(3)
C25 C26 1.392(3)
C24 C23 1.386(3)
C24 H24 0.88(3)
C23 C28 1.399(3)
C23 C22 1.460(3)
C28 C27 1.381(3)
C28 N2 1.406(3)
N2 C21 1.358(3)
C30 H30A 0.9600
C30 H30B 0.9600
C30 H30C 0.9600
C22 C21 1.551(4)
C27 C26 1.391(3)
C27 H27 0.93(3)
C26 H26 0.96(3)

loop_
_geom_hbond_atom_site_label_D
_geom_hbond_atom_site_label_H
_geom_hbond_atom_site_label_A
_geom_hbond_site_symmetry_A
_geom_hbond_distance_DH
_geom_hbond_distance_HA
_geom_hbond_distance_DA
_geom_hbond_angle_DHA
C29 H29A O2 1_664 0.97 2.57 3.399(3) 144
C27 H27 O2 1_664 0.93(3) 2.48(3) 3.407(3) 174(3)
C9 H9A O4 . 0.97 2.56 3.366(3) 140

loop_
_geom_torsion_atom_site_label_1
_geom_torsion_atom_site_label_2
_geom_torsion_atom_site_label_3
_geom_torsion_atom_site_label_4
_geom_torsion
C4 C5 C6 C7 -0.1(4)
I1 C5 C6 C7 179.48(19)
C5 C6 C7 C8 -0.7(4)
C6 C7 C8 C3 0.7(4)
C6 C7 C8 N1 -179.6(2)
C1 N1 C8 C7 -179.6(2)
C9 N1 C8 C7 4.4(4)
C1 N1 C8 C3 0.1(3)
C9 N1 C8 C3 -175.9(2)
C1 N1 C9 C10 -95.9(3)
C8 N1 C9 C10 79.5(3)
C8 N1 C1 O1 -179.3(2)
C9 N1 C1 O1 -3.2(4)
C8 N1 C1 C2 0.2(2)
C9 N1 C1 C2 176.3(2)
O1 C1 C2 O2 -0.2(4)
N1 C1 C2 O2 -179.7(2)
O1 C1 C2 C3 179.0(2)
N1 C1 C2 C3 -0.5(2)
C7 C8 C3 C4 -0.1(3)
N1 C8 C3 C4 -179.8(2)
C7 C8 C3 C2 179.3(2)
N1 C8 C3 C2 -0.4(2)
O2 C2 C3 C4 -0.9(4)
C1 C2 C3 C4 179.9(2)
O2 C2 C3 C8 179.7(3)
C1 C2 C3 C8 0.5(2)
C8 C3 C4 C5 -0.6(3)
C2 C3 C4 C5 -179.9(2)
C6 C5 C4 C3 0.7(3)
I1 C5 C4 C3 -178.87(16)
C26 C25 C24 C23 -0.8(4)
I2 C25 C24 C23 176.44(18)
C25 C24 C23 C28 -0.2(4)
C25 C24 C23 C22 -175.8(3)
C24 C23 C28 C27 1.4(4)
C22 C23 C28 C27 177.9(2)
C24 C23 C28 N2 -177.2(2)
C22 C23 C28 N2 -0.6(3)
C27 C28 N2 C21 -176.6(2)
C23 C28 N2 C21 1.9(3)
C27 C28 N2 C29 3.4(4)
C23 C28 N2 C29 -178.2(2)
C30 C29 N2 C21 -93.7(3)
C30 C29 N2 C28 86.3(3)
C24 C23 C22 O4 -4.6(5)
C28 C23 C22 O4 179.4(3)
C24 C23 C22 C21 175.4(3)
C28 C23 C22 C21 -0.7(3)
C28 N2 C21 O3 177.6(3)
C29 N2 C21 O3 -2.3(4)
C28 N2 C21 C22 -2.2(3)
C29 N2 C21 C22 177.9(2)
O4 C22 C21 O3 1.9(5)
C23 C22 C21 O3 -178.0(3)
O4 C22 C21 N2 -178.3(3)
C23 C22 C21 N2 1.7(3)
C23 C28 C27 C26 -1.4(3)
N2 C28 C27 C26 176.9(2)
C28 C27 C26 C25 0.4(4)
C24 C25 C26 C27 0.8(4)
I2 C25 C26 C27 -176.51(19)
